data_7205602
loop_
_publ_author_name
'Dobrza\'nska, Liliana'

_publ_section_title
;
 Anion directed supramolecular architectures of silver(i) complexes
 with 1,3-bis(imidazol-1-ylmethyl)-2,4,6-trimethylbenzene and a
 reversible, solvent-induced structural change during a
 single-crystal-to-single-crystal transformation
;
_journal_issue 7
_journal_name_full CrystEngComm
_journal_page_first 2303
_journal_paper_doi 10.1039/c0ce00469c
_journal_volume 13
_journal_year 2011
_chemical_formula_sum 'C34 H40 Ag2 F12 N8 P2'
_chemical_formula_weight 1066.42
_chemical_name_common work
_chemical_name_systematic
;
?
;
_space_group_IT_number 2
_symmetry_cell_setting triclinic
_symmetry_space_group_name_Hall '-P 1'
_symmetry_space_group_name_H-M 'P -1'
_atom_sites_solution_hydrogens geom
_atom_sites_solution_primary direct
_atom_sites_solution_secondary difmap
_audit_creation_method SHELXL-97
_cell_angle_alpha 92.737(2)
_cell_angle_beta 102.777(2)
_cell_angle_gamma 102.993(2)
_cell_formula_units_Z 1
_cell_length_a 8.8539(14)
_cell_length_b 9.3957(15)
_cell_length_c 12.0520(19)
_cell_measurement_reflns_used 4103
_cell_measurement_temperature 100(2)
_cell_measurement_theta_max 26.458
_cell_measurement_theta_min 2.237
_cell_volume 947.7(3)
_computing_cell_refinement 'SAINT (Bruker, 2002)'
_computing_data_collection 'SMART (Bruker, 2001)'
_computing_data_reduction SAINT
_computing_molecular_graphics "'Mercury (Macrae, 2008)'"
_computing_structure_refinement 'SHELXS-97 (Sheldrick, 2008)'
_computing_structure_solution 'SHELXS-97 (Sheldrick, 2008)'
_diffrn_ambient_temperature 100(2)
_diffrn_measured_fraction_theta_full 0.984
_diffrn_measured_fraction_theta_max 0.977
_diffrn_measurement_device_type 'Bruker APEX CCD area-detector'
_diffrn_measurement_method \w
_diffrn_radiation_monochromator graphite
_diffrn_radiation_source 'fine-focus sealed tube'
_diffrn_radiation_type MoK\a
_diffrn_radiation_wavelength 0.71073
_diffrn_reflns_av_R_equivalents 0.0282
_diffrn_reflns_av_sigmaI/netI 0.0430
_diffrn_reflns_limit_h_max 11
_diffrn_reflns_limit_h_min -10
_diffrn_reflns_limit_k_max 11
_diffrn_reflns_limit_k_min -11
_diffrn_reflns_limit_l_max 15
_diffrn_reflns_limit_l_min -15
_diffrn_reflns_number 7536
_diffrn_reflns_theta_full 25.50
_diffrn_reflns_theta_max 26.47
_diffrn_reflns_theta_min 1.74
_exptl_absorpt_coefficient_mu 1.217
_exptl_absorpt_correction_T_max 0.7842
_exptl_absorpt_correction_T_min 0.7347
_exptl_absorpt_correction_type multi-scan
_exptl_absorpt_process_details 'SADABS (Sheldrick, 1997)'
_exptl_crystal_colour colorless
_exptl_crystal_density_diffrn 1.869
_exptl_crystal_density_method 'not measured'
_exptl_crystal_description block
_exptl_crystal_F_000 532
_exptl_crystal_size_max 0.37
_exptl_crystal_size_mid 0.23
_exptl_crystal_size_min 0.16
_refine_diff_density_max 2.683
_refine_diff_density_min -1.489
_refine_diff_density_rms 0.188
_refine_ls_extinction_method none
_refine_ls_goodness_of_fit_ref 1.156
_refine_ls_hydrogen_treatment constr
_refine_ls_matrix_type full
_refine_ls_number_parameters 268
_refine_ls_number_reflns 3825
_refine_ls_number_restraints 0
_refine_ls_restrained_S_all 1.156
_refine_ls_R_factor_all 0.0637
_refine_ls_R_factor_gt 0.0550
_refine_ls_shift/su_max 0.000
_refine_ls_shift/su_mean 0.000
_refine_ls_structure_factor_coef Fsqd
_refine_ls_weighting_details 'calc w=1/[\s^2^(Fo^2^)+(0.0829P)^2^+1.1851P] where P=(Fo^2^+2Fc^2^)/3'
_refine_ls_weighting_scheme calc
_refine_ls_wR_factor_gt 0.1371
_refine_ls_wR_factor_ref 0.1424
_reflns_number_gt 3372
_reflns_number_total 3825
_reflns_threshold_expression >2sigma(I)
_cod_data_source_file c0ce00469c.txt
_cod_data_source_block 2a
_cod_original_sg_symbol_H-M P-1
_cod_database_code 7205602

loop_
_symmetry_equiv_pos_as_xyz
'x, y, z'
'-x, -y, -z'

loop_
_atom_site_label
_atom_site_type_symbol
_atom_site_fract_x
_atom_site_fract_y
_atom_site_fract_z
_atom_site_U_iso_or_equiv
_atom_site_adp_type
_atom_site_occupancy
_atom_site_symmetry_multiplicity
_atom_site_calc_flag
_atom_site_refinement_flags
_atom_site_disorder_assembly
_atom_site_disorder_group
Ag1 Ag -0.20158(4) 0.94390(4) 0.67229(3) 0.02328(16) Uani 1 1 d . . .
N1 N -0.0228(5) 0.8452(5) 0.6437(4) 0.0260(10) Uani 1 1 d . . .
C2 C 0.0791(6) 0.7960(6) 0.7206(4) 0.0224(10) Uani 1 1 d . . .
H2 H 0.0926 0.8121 0.8010 0.027 Uiso 1 1 calc R . .
N3 N 0.1603(5) 0.7207(5) 0.6699(4) 0.0214(9) Uani 1 1 d . . .
C4 C 0.1100(7) 0.7226(7) 0.5549(5) 0.0304(12) Uani 1 1 d . . .
H4 H 0.1473 0.6783 0.4972 0.036 Uiso 1 1 calc R . .
C5 C -0.0032(7) 0.7998(7) 0.5389(5) 0.0349(14) Uani 1 1 d . . .
H5 H -0.0599 0.8194 0.4669 0.042 Uiso 1 1 calc R . .
C6 C 0.2918(6) 0.6554(6) 0.7247(4) 0.0241(11) Uani 1 1 d . . .
H6A H 0.3948 0.7266 0.7299 0.029 Uiso 1 1 calc R . .
H6B H 0.2894 0.5668 0.6759 0.029 Uiso 1 1 calc R . .
C7 C 0.2826(6) 0.6138(5) 0.8425(4) 0.0198(10) Uani 1 1 d . . .
C8 C 0.1690(6) 0.4899(6) 0.8547(4) 0.0223(10) Uani 1 1 d . . .
C9 C 0.1682(6) 0.4479(6) 0.9627(4) 0.0223(10) Uani 1 1 d . . .
H9 H 0.0867 0.3673 0.9717 0.027 Uiso 1 1 calc R . .
C10 C 0.2824(6) 0.5195(6) 1.0582(4) 0.0210(10) Uani 1 1 d . . .
C11 C 0.4006(6) 0.6398(6) 1.0457(4) 0.0214(10) Uani 1 1 d . . .
C12 C 0.3970(6) 0.6922(5) 0.9383(4) 0.0196(10) Uani 1 1 d . . .
C13 C 0.5134(7) 0.8295(6) 0.9254(5) 0.0283(12) Uani 1 1 d . . .
H13C H 0.6030 0.8036 0.9007 0.042 Uiso 1 1 calc R . .
H13B H 0.5532 0.8905 0.9989 0.042 Uiso 1 1 calc R . .
H13A H 0.4603 0.8841 0.8680 0.042 Uiso 1 1 calc R . .
C14 C 0.0487(7) 0.3997(6) 0.7519(5) 0.0302(12) Uani 1 1 d . . .
H14B H 0.1048 0.3565 0.7028 0.045 Uiso 1 1 calc R . .
H14A H -0.0117 0.4630 0.7087 0.045 Uiso 1 1 calc R . .
H14C H -0.0248 0.3212 0.7779 0.045 Uiso 1 1 calc R . .
C15 C 0.2790(7) 0.4646(6) 1.1731(4) 0.0280(12) Uani 1 1 d . . .
H15B H 0.2904 0.5474 1.2294 0.042 Uiso 1 1 calc R . .
H15A H 0.3671 0.4171 1.1969 0.042 Uiso 1 1 calc R . .
H15C H 0.1773 0.3936 1.1677 0.042 Uiso 1 1 calc R . .
C16 C 0.5368(6) 0.7066(5) 1.1469(4) 0.0212(10) Uani 1 1 d . . .
H16A H 0.5615 0.6278 1.1943 0.025 Uiso 1 1 calc R . .
H16B H 0.6325 0.7493 1.1188 0.025 Uiso 1 1 calc R . .
N17 N 0.5045(5) 0.8215(4) 1.2192(4) 0.0185(8) Uani 1 1 d . . .
C18 C 0.3657(6) 0.8532(6) 1.2181(4) 0.0218(10) Uani 1 1 d . . .
H18 H 0.2686 0.8085 1.1642 0.026 Uiso 1 1 calc R . .
N19 N 0.3800(5) 0.9548(5) 1.3012(4) 0.0225(9) Uani 1 1 d . . .
C20 C 0.5376(6) 0.9911(6) 1.3581(4) 0.0231(11) Uani 1 1 d . . .
H20 H 0.5836 1.0630 1.4220 0.028 Uiso 1 1 calc R . .
C21 C 0.6170(6) 0.9096(6) 1.3097(4) 0.0232(11) Uani 1 1 d . . .
H21 H 0.7274 0.9118 1.3326 0.028 Uiso 1 1 calc R . .
P22 P 0.0000 1.0000 1.0000 0.0209(4) Uani 1 2 d S . .
F23 F 0.1272(4) 0.9049(4) 1.0030(3) 0.0433(9) Uani 1 1 d . . .
F24 F 0.1224(4) 1.1199(4) 1.0954(3) 0.0316(7) Uani 1 1 d . . .
F25 F 0.0625(5) 1.0858(4) 0.9020(3) 0.0416(9) Uani 1 1 d . . .
P26 P 0.5000 0.5000 0.5000 0.0220(4) Uani 1 2 d S . .
F27 F 0.6655(4) 0.4589(4) 0.5492(3) 0.0336(8) Uani 1 1 d . . .
F28 F 0.4259(4) 0.4143(3) 0.5947(3) 0.0285(7) Uani 1 1 d . . .
F29 F 0.4424(4) 0.3518(4) 0.4143(3) 0.0324(7) Uani 1 1 d . . .

loop_
_atom_site_aniso_label
_atom_site_aniso_U_11
_atom_site_aniso_U_22
_atom_site_aniso_U_33
_atom_site_aniso_U_23
_atom_site_aniso_U_13
_atom_site_aniso_U_12
Ag1 0.0184(2) 0.0262(2) 0.0302(2) -0.00008(15) 0.00719(15) 0.01471(16)
N1 0.021(2) 0.033(2) 0.027(2) -0.0012(19) 0.0055(18) 0.0165(19)
C2 0.020(2) 0.026(3) 0.024(3) 0.000(2) 0.007(2) 0.010(2)
N3 0.016(2) 0.029(2) 0.024(2) -0.0010(17) 0.0050(16) 0.0151(18)
C4 0.028(3) 0.043(3) 0.026(3) -0.001(2) 0.006(2) 0.024(3)
C5 0.032(3) 0.053(4) 0.024(3) -0.005(3) -0.001(2) 0.029(3)
C6 0.018(2) 0.035(3) 0.028(3) 0.006(2) 0.009(2) 0.019(2)
C7 0.019(2) 0.020(2) 0.028(3) 0.0036(19) 0.0097(19) 0.015(2)
C8 0.018(2) 0.026(3) 0.026(3) -0.004(2) 0.0040(19) 0.015(2)
C9 0.018(2) 0.022(2) 0.031(3) 0.000(2) 0.010(2) 0.010(2)
C10 0.021(2) 0.021(2) 0.028(3) 0.004(2) 0.011(2) 0.015(2)
C11 0.016(2) 0.023(2) 0.029(3) -0.001(2) 0.0047(19) 0.014(2)
C12 0.014(2) 0.022(2) 0.029(3) 0.002(2) 0.0077(19) 0.0140(19)
C13 0.025(3) 0.026(3) 0.038(3) 0.000(2) 0.013(2) 0.009(2)
C14 0.026(3) 0.031(3) 0.034(3) -0.002(2) 0.002(2) 0.013(2)
C15 0.034(3) 0.027(3) 0.028(3) 0.004(2) 0.010(2) 0.014(2)
C16 0.017(2) 0.022(2) 0.028(3) 0.000(2) 0.0042(19) 0.013(2)
N17 0.0139(19) 0.019(2) 0.024(2) 0.0001(16) 0.0027(16) 0.0076(16)
C18 0.016(2) 0.026(3) 0.025(3) -0.001(2) 0.0040(19) 0.010(2)
N19 0.020(2) 0.021(2) 0.029(2) 0.0007(17) 0.0090(17) 0.0085(17)
C20 0.017(2) 0.030(3) 0.022(2) 0.006(2) 0.0025(19) 0.006(2)
C21 0.016(2) 0.029(3) 0.022(2) 0.000(2) 0.0017(19) 0.004(2)
P22 0.0159(8) 0.0203(9) 0.0272(10) -0.0001(7) 0.0032(7) 0.0082(7)
F23 0.0346(19) 0.053(2) 0.046(2) -0.0092(17) -0.0022(16) 0.0327(18)
F24 0.0246(16) 0.0317(17) 0.0339(17) -0.0058(14) 0.0036(13) 0.0026(14)
F25 0.055(2) 0.0301(18) 0.0377(19) 0.0008(15) 0.0177(17) 0.0011(17)
P26 0.0229(9) 0.0280(10) 0.0217(9) 0.0022(7) 0.0100(7) 0.0152(8)
F27 0.0280(17) 0.049(2) 0.0320(17) 0.0028(15) 0.0092(14) 0.0252(15)
F28 0.0316(17) 0.0328(17) 0.0291(16) 0.0063(13) 0.0154(13) 0.0154(14)
F29 0.0395(19) 0.0301(17) 0.0316(17) -0.0029(13) 0.0151(14) 0.0117(15)

loop_
_atom_type_symbol
_atom_type_description
_atom_type_scat_dispersion_real
_atom_type_scat_dispersion_imag
_atom_type_scat_source
C C 0.0033 0.0016 'International Tables Vol C Tables 4.2.6.8 and 6.1.1.4'
H H 0.0000 0.0000 'International Tables Vol C Tables 4.2.6.8 and 6.1.1.4'
N N 0.0061 0.0033 'International Tables Vol C Tables 4.2.6.8 and 6.1.1.4'
F F 0.0171 0.0103 'International Tables Vol C Tables 4.2.6.8 and 6.1.1.4'
P P 0.1023 0.0942 'International Tables Vol C Tables 4.2.6.8 and 6.1.1.4'
Ag Ag -0.8971 1.1015 'International Tables Vol C Tables 4.2.6.8 and 6.1.1.4'

loop_
_geom_angle_atom_site_label_1
_geom_angle_atom_site_label_2
_geom_angle_atom_site_label_3
_geom_angle
_geom_angle_site_symmetry_1
_geom_angle_site_symmetry_3
_geom_angle_publ_flag
N1 Ag1 N19 179.03(17) . 2_577 ?
C2 N1 C5 106.1(4) . . ?
C2 N1 Ag1 127.3(4) . . ?
C5 N1 Ag1 126.0(4) . . ?
N1 C2 N3 110.7(4) . . ?
N1 C2 H2 124.7 . . ?
N3 C2 H2 124.7 . . ?
C2 N3 C4 107.8(4) . . ?
C2 N3 C6 127.9(4) . . ?
C4 N3 C6 124.1(4) . . ?
C5 C4 N3 106.6(5) . . ?
C5 C4 H4 126.7 . . ?
N3 C4 H4 126.7 . . ?
C4 C5 N1 108.8(5) . . ?
C4 C5 H5 125.6 . . ?
N1 C5 H5 125.6 . . ?
N3 C6 C7 113.1(4) . . ?
N3 C6 H6A 109.0 . . ?
C7 C6 H6A 109.0 . . ?
N3 C6 H6B 109.0 . . ?
C7 C6 H6B 109.0 . . ?
H6A C6 H6B 107.8 . . ?
C8 C7 C12 120.5(5) . . ?
C8 C7 C6 119.6(5) . . ?
C12 C7 C6 119.7(5) . . ?
C9 C8 C7 119.0(5) . . ?
C9 C8 C14 119.6(5) . . ?
C7 C8 C14 121.5(5) . . ?
C8 C9 C10 121.9(5) . . ?
C8 C9 H9 119.0 . . ?
C10 C9 H9 119.0 . . ?
C9 C10 C11 119.2(5) . . ?
C9 C10 C15 119.4(5) . . ?
C11 C10 C15 121.4(5) . . ?
C10 C11 C12 120.1(5) . . ?
C10 C11 C16 119.3(5) . . ?
C12 C11 C16 120.5(5) . . ?
C7 C12 C11 119.0(5) . . ?
C7 C12 C13 120.2(5) . . ?
C11 C12 C13 120.8(5) . . ?
C12 C13 H13C 109.5 . . ?
C12 C13 H13B 109.5 . . ?
H13C C13 H13B 109.5 . . ?
C12 C13 H13A 109.5 . . ?
H13C C13 H13A 109.5 . . ?
H13B C13 H13A 109.5 . . ?
C8 C14 H14B 109.5 . . ?
C8 C14 H14A 109.5 . . ?
H14B C14 H14A 109.5 . . ?
C8 C14 H14C 109.5 . . ?
H14B C14 H14C 109.5 . . ?
H14A C14 H14C 109.5 . . ?
C10 C15 H15B 109.5 . . ?
C10 C15 H15A 109.5 . . ?
H15B C15 H15A 109.5 . . ?
C10 C15 H15C 109.5 . . ?
H15B C15 H15C 109.5 . . ?
H15A C15 H15C 109.5 . . ?
N17 C16 C11 113.9(4) . . ?
N17 C16 H16A 108.8 . . ?
C11 C16 H16A 108.8 . . ?
N17 C16 H16B 108.8 . . ?
C11 C16 H16B 108.8 . . ?
H16A C16 H16B 107.7 . . ?
C18 N17 C21 107.2(4) . . ?
C18 N17 C16 128.1(4) . . ?
C21 N17 C16 124.5(4) . . ?
N19 C18 N17 111.2(4) . . ?
N19 C18 H18 124.4 . . ?
N17 C18 H18 124.4 . . ?
C18 N19 C20 106.2(4) . . ?
C18 N19 Ag1 126.1(4) . 2_577 ?
C20 N19 Ag1 127.3(4) . 2_577 ?
C21 C20 N19 109.6(5) . . ?
C21 C20 H20 125.2 . . ?
N19 C20 H20 125.2 . . ?
C20 C21 N17 105.8(4) . . ?
C20 C21 H21 127.1 . . ?
N17 C21 H21 127.1 . . ?
F23 P22 F23 180.000(3) . 2_577 ?
F23 P22 F25 89.8(2) . . ?
F23 P22 F25 90.2(2) 2_577 . ?
F23 P22 F25 90.2(2) . 2_577 ?
F23 P22 F25 89.8(2) 2_577 2_577 ?
F25 P22 F25 180.000(2) . 2_577 ?
F23 P22 F24 88.64(18) . 2_577 ?
F23 P22 F24 91.36(18) 2_577 2_577 ?
F25 P22 F24 89.42(18) . 2_577 ?
F25 P22 F24 90.58(18) 2_577 2_577 ?
F23 P22 F24 91.36(18) . . ?
F23 P22 F24 88.64(18) 2_577 . ?
F25 P22 F24 90.58(18) . . ?
F25 P22 F24 89.42(18) 2_577 . ?
F24 P22 F24 180.000(1) 2_577 . ?
F27 P26 F27 180.000(1) . 2_666 ?
F27 P26 F28 89.90(16) . 2_666 ?
F27 P26 F28 90.10(16) 2_666 2_666 ?
F27 P26 F28 90.10(16) . . ?
F27 P26 F28 89.90(16) 2_666 . ?
F28 P26 F28 180.000(1) 2_666 . ?
F27 P26 F29 90.32(18) . 2_666 ?
F27 P26 F29 89.68(18) 2_666 2_666 ?
F28 P26 F29 90.12(16) 2_666 2_666 ?
F28 P26 F29 89.88(16) . 2_666 ?
F27 P26 F29 89.68(18) . . ?
F27 P26 F29 90.32(18) 2_666 . ?
F28 P26 F29 89.88(16) 2_666 . ?
F28 P26 F29 90.12(16) . . ?
F29 P26 F29 180.00(15) 2_666 . ?

loop_
_geom_bond_atom_site_label_1
_geom_bond_atom_site_label_2
_geom_bond_distance
_geom_bond_site_symmetry_2
_geom_bond_publ_flag
Ag1 N1 2.086(4) . ?
Ag1 N19 2.091(4) 2_577 ?
N1 C2 1.321(7) . ?
N1 C5 1.374(7) . ?
C2 N3 1.331(6) . ?
C2 H2 0.9500 . ?
N3 C4 1.362(7) . ?
N3 C6 1.479(6) . ?
C4 C5 1.350(8) . ?
C4 H4 0.9500 . ?
C5 H5 0.9500 . ?
C6 C7 1.505(7) . ?
C6 H6A 0.9900 . ?
C6 H6B 0.9900 . ?
C7 C8 1.394(7) . ?
C7 C12 1.402(7) . ?
C8 C9 1.380(7) . ?
C8 C14 1.516(7) . ?
C9 C10 1.380(7) . ?
C9 H9 0.9500 . ?
C10 C11 1.396(7) . ?
C10 C15 1.504(7) . ?
C11 C12 1.404(7) . ?
C11 C16 1.507(7) . ?
C12 C13 1.497(7) . ?
C13 H13C 0.9800 . ?
C13 H13B 0.9800 . ?
C13 H13A 0.9800 . ?
C14 H14B 0.9800 . ?
C14 H14A 0.9800 . ?
C14 H14C 0.9800 . ?
C15 H15B 0.9800 . ?
C15 H15A 0.9800 . ?
C15 H15C 0.9800 . ?
C16 N17 1.471(6) . ?
C16 H16A 0.9900 . ?
C16 H16B 0.9900 . ?
N17 C18 1.326(6) . ?
N17 C21 1.389(6) . ?
C18 N19 1.315(7) . ?
C18 H18 0.9500 . ?
N19 C20 1.369(6) . ?
N19 Ag1 2.091(4) 2_577 ?
C20 C21 1.343(8) . ?
C20 H20 0.9500 . ?
C21 H21 0.9500 . ?
P22 F23 1.583(3) . ?
P22 F23 1.583(3) 2_577 ?
P22 F25 1.590(3) . ?
P22 F25 1.590(3) 2_577 ?
P22 F24 1.594(3) 2_577 ?
P22 F24 1.594(3) . ?
P26 F27 1.594(3) . ?
P26 F27 1.594(3) 2_666 ?
P26 F28 1.601(3) 2_666 ?
P26 F28 1.601(3) . ?
P26 F29 1.605(3) 2_666 ?
P26 F29 1.605(3) . ?

loop_
_geom_torsion_atom_site_label_1
_geom_torsion_atom_site_label_2
_geom_torsion_atom_site_label_3
_geom_torsion_atom_site_label_4
_geom_torsion
_geom_torsion_site_symmetry_1
_geom_torsion_site_symmetry_2
_geom_torsion_site_symmetry_3
_geom_torsion_site_symmetry_4
_geom_torsion_publ_flag
C5 N1 C2 N3 -0.8(6) . . . . ?
Ag1 N1 C2 N3 170.8(4) . . . . ?
N1 C2 N3 C4 0.7(6) . . . . ?
N1 C2 N3 C6 176.0(5) . . . . ?
C2 N3 C4 C5 -0.4(7) . . . . ?
C6 N3 C4 C5 -175.8(5) . . . . ?
N3 C4 C5 N1 -0.1(7) . . . . ?
C2 N1 C5 C4 0.5(7) . . . . ?
Ag1 N1 C5 C4 -171.2(4) . . . . ?
C2 N3 C6 C7 28.2(8) . . . . ?
C4 N3 C6 C7 -157.3(5) . . . . ?
N3 C6 C7 C8 74.3(6) . . . . ?
N3 C6 C7 C12 -111.1(5) . . . . ?
C12 C7 C8 C9 1.6(7) . . . . ?
C6 C7 C8 C9 176.1(4) . . . . ?
C12 C7 C8 C14 -177.4(4) . . . . ?
C6 C7 C8 C14 -2.9(7) . . . . ?
C7 C8 C9 C10 -4.0(7) . . . . ?
C14 C8 C9 C10 175.0(5) . . . . ?
C8 C9 C10 C11 1.3(7) . . . . ?
C8 C9 C10 C15 -177.6(5) . . . . ?
C9 C10 C11 C12 3.8(7) . . . . ?
C15 C10 C11 C12 -177.4(4) . . . . ?
C9 C10 C11 C16 -172.5(4) . . . . ?
C15 C10 C11 C16 6.3(7) . . . . ?
C8 C7 C12 C11 3.3(7) . . . . ?
C6 C7 C12 C11 -171.1(4) . . . . ?
C8 C7 C12 C13 -176.9(5) . . . . ?
C6 C7 C12 C13 8.6(7) . . . . ?
C10 C11 C12 C7 -6.1(7) . . . . ?
C16 C11 C12 C7 170.2(4) . . . . ?
C10 C11 C12 C13 174.2(4) . . . . ?
C16 C11 C12 C13 -9.5(7) . . . . ?
C10 C11 C16 N17 -88.3(5) . . . . ?
C12 C11 C16 N17 95.4(5) . . . . ?
C11 C16 N17 C18 13.1(7) . . . . ?
C11 C16 N17 C21 -172.7(4) . . . . ?
C21 N17 C18 N19 -0.2(6) . . . . ?
C16 N17 C18 N19 174.7(5) . . . . ?
N17 C18 N19 C20 0.7(6) . . . . ?
N17 C18 N19 Ag1 174.3(3) . . . 2_577 ?
C18 N19 C20 C21 -0.8(6) . . . . ?
Ag1 N19 C20 C21 -174.3(3) 2_577 . . . ?
N19 C20 C21 N17 0.7(6) . . . . ?
C18 N17 C21 C20 -0.3(5) . . . . ?
C16 N17 C21 C20 -175.5(4) . . . . ?
